data_1574629
loop_
_publ_author_name
'Abdul Manan, Mohd Abdul Fatah'
'Cordes, David B.'

_publ_section_title
;
 tert-Butyl
 [(4-fluoro-3-isopropoxyisoxazol-5-yl)methyl](phenylsulfonyl)carbamate
;
_journal_coeditor_code VM4067
_journal_issue 5
_journal_name_full IUCrData
_journal_page_first x250385
_journal_paper_doi 10.1107/S2414314625003852
_journal_volume 10
_journal_year 2025
_chemical_absolute_configuration ad
_chemical_formula_iupac 'C18 H23 F N2 O6 S'
_chemical_formula_moiety 'C18 H23 F N2 O6 S'
_chemical_formula_sum 'C18 H23 F N2 O6 S'
_chemical_formula_weight 414.44
_chemical_name_systematic
;
<i>tert</i>-Butyl
[(4-fluoro-3-isopropoxyisoxazol-5-yl)methyl](phenylsulfonyl)carbamate
;
_space_group_crystal_system monoclinic
_space_group_IT_number 9
_space_group_name_Hall 'C -2yc'
_space_group_name_H-M_alt 'C 1 c 1'
_atom_sites_solution_hydrogens geom
_atom_sites_solution_primary iterative
_audit_creation_method
;
Olex2 1.5
(compiled 2025.03.04 svn.red2d20d0 for OlexSys, GUI svn.r7188)
;
_cell_angle_alpha 90
_cell_angle_beta 105.547(6)
_cell_angle_gamma 90
_cell_formula_units_Z 4
_cell_length_a 13.271(3)
_cell_length_b 13.904(3)
_cell_length_c 11.206(2)
_cell_measurement_reflns_used 2002
_cell_measurement_temperature 173
_cell_measurement_theta_max 25.30
_cell_measurement_theta_min 2.20
_cell_volume 1992.1(7)
_computing_cell_refinement
;
CrystalClear-SM Expert 2.1 b45 (Rigaku, 2015)
;
_computing_data_collection
;
CrystalClear-SM Expert 2.1 b45 (Rigaku, 2015)
;
_computing_data_reduction
;
CrystalClear-SM Expert 2.1 b45 (Rigaku, 2015)
;
_computing_molecular_graphics
;
Mercury (Macrae <i>et al.</i>,  2020)
;
_computing_publication_material
;
Olex2 1.5 (Dolomanov <i>et al.</i>,  2009), publCIF (Westrip,
2010)
;
_computing_structure_refinement
;
<i>SHELXL2019/3</i> (Sheldrick, 2015)
;
_computing_structure_solution
;
Superflip (Palatinus & Chapuis, 2007)
;
_diffrn_ambient_temperature 173
_diffrn_detector 'photon counting pixel array detector'
_diffrn_detector_area_resol_mean 5.8140
_diffrn_measured_fraction_theta_full 0.999
_diffrn_measured_fraction_theta_max 0.998
_diffrn_measurement_device 'AFC10: Fixed \c 3 circle'
_diffrn_measurement_device_type 'Rigaku XtaLAB P200K'
_diffrn_measurement_method 'shutterless scans'
_diffrn_measurement_specimen_support Loop
_diffrn_radiation_monochromator 'Rigaku Osmic Confocal Optical System'
_diffrn_radiation_probe x-ray
_diffrn_radiation_type 'Mo K\a'
_diffrn_radiation_wavelength 0.71073
_diffrn_reflns_av_R_equivalents 0.0599
_diffrn_reflns_av_unetI/netI 0.0576
_diffrn_reflns_limit_h_max 15
_diffrn_reflns_limit_h_min -16
_diffrn_reflns_limit_k_max 16
_diffrn_reflns_limit_k_min -16
_diffrn_reflns_limit_l_max 13
_diffrn_reflns_limit_l_min -13
_diffrn_reflns_number 11991
_diffrn_reflns_theta_full 25.242
_diffrn_reflns_theta_max 25.380
_diffrn_reflns_theta_min 2.164
_diffrn_source 'Rotating Anode'
_exptl_absorpt_coefficient_mu 0.209
_exptl_absorpt_correction_T_max 0.996
_exptl_absorpt_correction_T_min 0.828
_exptl_absorpt_correction_type multi-scan
_exptl_absorpt_process_details
;
(<i>REQAB</i>; Rigaku, 1998)
;
_exptl_crystal_colour colorless
_exptl_crystal_density_diffrn 1.382
_exptl_crystal_description chip
_exptl_crystal_F_000 872
_exptl_crystal_size_max 0.11
_exptl_crystal_size_mid 0.04
_exptl_crystal_size_min 0.02
_refine_diff_density_max 0.185
_refine_diff_density_min -0.208
_refine_ls_abs_structure_details
;
Flack <i>x</i> determined using 1114 quotients
[(<i>I</i>^+^)-(<i>I</i>^-^)]/[(<i>I</i>^+^)+(<i>I</i>^-^)]
(Parsons <i>et al.</i>,  2013)
;
_refine_ls_abs_structure_Flack -0.08(6)
_refine_ls_extinction_method none
_refine_ls_goodness_of_fit_ref 1.015
_refine_ls_hydrogen_treatment constr
_refine_ls_matrix_type full
_refine_ls_number_parameters 258
_refine_ls_number_reflns 3548
_refine_ls_number_restraints 2
_refine_ls_restrained_S_all 1.015
_refine_ls_R_factor_all 0.0634
_refine_ls_R_factor_gt 0.0423
_refine_ls_shift/su_max 0.000
_refine_ls_shift/su_mean 0.000
_refine_ls_structure_factor_coef Fsqd
_refine_ls_weighting_details 'w=1/[\s^2^(Fo^2^)+(0.0422P)^2^+0.1932P] where P=(Fo^2^+2Fc^2^)/3'
_refine_ls_weighting_scheme calc
_refine_ls_wR_factor_gt 0.0823
_refine_ls_wR_factor_ref 0.0902
_reflns_number_gt 2824
_reflns_number_total 3548
_reflns_threshold_expression 'I > 2\s(I)'
_cod_data_source_file vm4067.cif
_cod_data_source_block I
_cod_database_code 1574629
_shelx_space_group_comment
;
The symmetry employed for this shelxl refinement is uniquely defined
by the following loop, which should always be used as a source of
symmetry information in preference to the above space-group names.
They are only intended as comments.
;
_shelx_estimated_absorpt_t_min 0.977
_shelx_estimated_absorpt_t_max 0.996

loop_
_space_group_symop_operation_xyz
'x, y, z'
'x, -y, z+1/2'
'x+1/2, y+1/2, z'
'x+1/2, -y+1/2, z+1/2'

loop_
_atom_site_type_symbol
_atom_site_label
_atom_site_fract_x
_atom_site_fract_y
_atom_site_fract_z
_atom_site_U_iso_or_equiv
_atom_site_adp_type
_atom_site_calc_flag
_atom_site_occupancy
_atom_site_disorder_assembly
_atom_site_disorder_group
S S18 0.20066(8) 0.53009(8) 0.67391(9) 0.0319(3) Uani d 1 . .
F F4 0.3603(2) 0.36593(18) 0.5679(3) 0.0508(8) Uani d 1 . .
O O1 0.3211(2) 0.2277(2) 0.8123(3) 0.0405(8) Uani d 1 . .
O O6 0.3663(3) 0.1578(2) 0.5344(3) 0.0394(8) Uani d 1 . .
O O12 0.4876(3) 0.5034(2) 0.8535(4) 0.0509(9) Uani d 1 . .
O O13 0.3957(2) 0.6237(2) 0.7380(3) 0.0374(8) Uani d 1 . .
O O18 0.1283(2) 0.4542(2) 0.6758(3) 0.0423(8) Uani d 1 . .
O O19 0.2191(2) 0.5575(2) 0.5583(3) 0.0410(8) Uani d 1 . .
N N2 0.3347(3) 0.1538(3) 0.7299(4) 0.0424(10) Uani d 1 . .
N N11 0.3121(3) 0.4906(2) 0.7701(3) 0.0329(9) Uani d 1 . .
C C3 0.3498(3) 0.1989(3) 0.6341(5) 0.0334(11) Uani d 1 . .
C C4 0.3455(4) 0.3008(3) 0.6489(4) 0.0340(11) Uani d 1 . .
C C5 0.3268(3) 0.3148(3) 0.7593(4) 0.0328(10) Uani d 1 . .
C C7 0.3772(4) 0.0519(3) 0.5362(5) 0.0426(12) Uani d 1 . .
H H7 0.424446 0.031201 0.617519 0.051 Uiso calc 1 . .
C C8 0.2719(4) 0.0050(4) 0.5175(6) 0.0623(17) Uani d 1 . .
H H8A 0.241505 0.024101 0.584538 0.094 Uiso calc 1 . .
H H8B 0.280006 -0.065051 0.517834 0.094 Uiso calc 1 . .
H H8C 0.225618 0.025455 0.437850 0.094 Uiso calc 1 . .
C C9 0.4282(4) 0.0302(4) 0.4340(5) 0.0558(15) Uani d 1 . .
H H9A 0.381604 0.050097 0.354336 0.084 Uiso calc 1 . .
H H9B 0.441762 -0.038986 0.432310 0.084 Uiso calc 1 . .
H H9C 0.494386 0.065447 0.449076 0.084 Uiso calc 1 . .
C C10 0.3119(4) 0.3991(3) 0.8359(4) 0.0374(11) Uani d 1 . .
H H10A 0.244691 0.392111 0.857520 0.045 Uiso calc 1 . .
H H10B 0.368739 0.399875 0.913979 0.045 Uiso calc 1 . .
C C12 0.4078(4) 0.5381(3) 0.7916(4) 0.0356(11) Uani d 1 . .
C C14 0.4874(4) 0.6868(4) 0.7417(5) 0.0398(12) Uani d 1 . .
C C15 0.4359(4) 0.7729(4) 0.6674(5) 0.0501(14) Uani d 1 . .
H H15A 0.401071 0.752770 0.582521 0.075 Uiso calc 1 . .
H H15B 0.489062 0.821429 0.665758 0.075 Uiso calc 1 . .
H H15C 0.384091 0.800369 0.705706 0.075 Uiso calc 1 . .
C C16 0.5409(4) 0.7130(4) 0.8742(5) 0.0523(14) Uani d 1 . .
H H16A 0.488817 0.736331 0.914923 0.078 Uiso calc 1 . .
H H16B 0.592661 0.763617 0.875697 0.078 Uiso calc 1 . .
H H16C 0.576024 0.656181 0.918007 0.078 Uiso calc 1 . .
C C17 0.5602(4) 0.6343(4) 0.6781(5) 0.0547(15) Uani d 1 . .
H H17A 0.591901 0.579010 0.728503 0.082 Uiso calc 1 . .
H H17B 0.615281 0.678349 0.668906 0.082 Uiso calc 1 . .
H H17C 0.519972 0.612039 0.596216 0.082 Uiso calc 1 . .
C C19 0.1648(3) 0.6322(3) 0.7446(4) 0.0283(10) Uani d 1 . .
C C20 0.1626(4) 0.7214(3) 0.6888(4) 0.0405(12) Uani d 1 . .
H H20 0.183187 0.728238 0.614288 0.049 Uiso calc 1 . .
C C21 0.1299(4) 0.8004(3) 0.7437(5) 0.0497(14) Uani d 1 . .
H H21 0.127115 0.861996 0.706421 0.060 Uiso calc 1 . .
C C22 0.1013(4) 0.7896(4) 0.8526(5) 0.0452(13) Uani d 1 . .
H H22 0.079839 0.844194 0.890452 0.054 Uiso calc 1 . .
C C23 0.1037(4) 0.7005(4) 0.9071(5) 0.0439(12) Uani d 1 . .
H H23 0.083502 0.693720 0.981837 0.053 Uiso calc 1 . .
C C24 0.1353(4) 0.6210(3) 0.8528(4) 0.0391(12) Uani d 1 . .
H H24 0.136771 0.559284 0.889508 0.047 Uiso calc 1 . .

loop_
_atom_site_aniso_label
_atom_site_aniso_U_11
_atom_site_aniso_U_22
_atom_site_aniso_U_33
_atom_site_aniso_U_12
_atom_site_aniso_U_13
_atom_site_aniso_U_23
S18 0.0352(6) 0.0284(5) 0.0340(6) -0.0033(5) 0.0127(5) -0.0042(5)
F4 0.083(2) 0.0287(14) 0.0528(18) 0.0026(14) 0.0383(16) 0.0038(13)
O1 0.054(2) 0.0259(17) 0.0449(19) 0.0021(15) 0.0193(16) 0.0043(14)
O6 0.049(2) 0.0253(16) 0.045(2) 0.0029(14) 0.0144(17) -0.0042(14)
O12 0.040(2) 0.0382(19) 0.071(2) 0.0057(17) 0.0076(18) 0.0059(18)
O13 0.0303(17) 0.0292(17) 0.054(2) -0.0019(13) 0.0133(15) 0.0036(15)
O18 0.042(2) 0.0334(18) 0.053(2) -0.0099(15) 0.0160(16) -0.0045(16)
O19 0.051(2) 0.0420(18) 0.0326(18) -0.0035(15) 0.0152(15) -0.0024(14)
N2 0.055(3) 0.025(2) 0.051(3) 0.0008(18) 0.020(2) -0.0018(19)
N11 0.037(2) 0.0223(19) 0.042(2) 0.0015(16) 0.0153(18) -0.0014(16)
C3 0.031(2) 0.025(2) 0.044(3) 0.0009(19) 0.009(2) -0.001(2)
C4 0.039(3) 0.023(2) 0.041(3) 0.001(2) 0.012(2) 0.006(2)
C5 0.033(3) 0.024(2) 0.042(3) -0.0009(19) 0.012(2) 0.002(2)
C7 0.044(3) 0.024(2) 0.056(3) 0.007(2) 0.006(3) -0.005(2)
C8 0.056(3) 0.033(3) 0.093(5) -0.001(3) 0.010(3) -0.009(3)
C9 0.067(4) 0.042(3) 0.059(4) 0.013(3) 0.019(3) -0.014(3)
C10 0.051(3) 0.029(2) 0.034(3) -0.002(2) 0.014(2) 0.002(2)
C12 0.036(3) 0.031(3) 0.040(3) 0.002(2) 0.011(2) -0.003(2)
C14 0.030(2) 0.042(3) 0.049(3) -0.011(2) 0.012(2) -0.005(2)
C15 0.054(4) 0.040(3) 0.057(3) -0.014(2) 0.018(3) 0.005(2)
C16 0.054(3) 0.051(3) 0.052(3) -0.016(3) 0.015(3) -0.009(3)
C17 0.039(3) 0.074(4) 0.058(4) -0.006(3) 0.025(3) -0.004(3)
C19 0.026(2) 0.026(2) 0.032(2) 0.0001(19) 0.0075(19) -0.0024(19)
C20 0.045(3) 0.039(3) 0.039(3) 0.001(2) 0.013(2) 0.006(2)
C21 0.057(3) 0.028(3) 0.066(4) 0.006(2) 0.019(3) 0.002(2)
C22 0.038(3) 0.043(3) 0.055(3) 0.004(2) 0.013(3) -0.014(2)
C23 0.047(3) 0.045(3) 0.044(3) 0.001(2) 0.020(2) -0.006(2)
C24 0.048(3) 0.028(3) 0.045(3) 0.000(2) 0.020(2) 0.001(2)

loop_
_atom_type_symbol
_atom_type_description
_atom_type_scat_dispersion_real
_atom_type_scat_dispersion_imag
_atom_type_scat_source
C C 0.0033 0.0016 'International Tables Vol C Tables 4.2.6.8 and 6.1.1.4'
H H 0.0000 0.0000 'International Tables Vol C Tables 4.2.6.8 and 6.1.1.4'
F F 0.0171 0.0103 'International Tables Vol C Tables 4.2.6.8 and 6.1.1.4'
N N 0.0061 0.0033 'International Tables Vol C Tables 4.2.6.8 and 6.1.1.4'
O O 0.0106 0.0060 'International Tables Vol C Tables 4.2.6.8 and 6.1.1.4'
S S 0.1246 0.1234 'International Tables Vol C Tables 4.2.6.8 and 6.1.1.4'

loop_
_geom_angle_atom_site_label_1
_geom_angle_atom_site_label_2
_geom_angle_atom_site_label_3
_geom_angle_site_symmetry_1
_geom_angle_site_symmetry_3
_geom_angle
_geom_angle_publ_flag
O18 S18 O19 . . 119.20(19) ?
O18 S18 N11 . . 103.28(19) ?
O18 S18 C19 . . 109.01(19) ?
O19 S18 N11 . . 109.52(19) ?
O19 S18 C19 . . 109.01(19) ?
N11 S18 C19 . . 105.97(19) ?
C5 O1 N2 . . 109.1(3) ?
C3 O6 C7 . . 117.1(3) ?
C12 O13 C14 . . 121.1(3) ?
C3 N2 O1 . . 105.1(3) ?
C10 N11 S18 . . 119.1(3) ?
C12 N11 S18 . . 124.3(3) ?
C12 N11 C10 . . 116.6(4) ?
O6 C3 C4 . . 123.1(4) ?
N2 C3 O6 . . 125.7(4) ?
N2 C3 C4 . . 111.2(4) ?
F4 C4 C3 . . 125.3(4) ?
F4 C4 C5 . . 128.8(4) ?
C5 C4 C3 . . 105.9(4) ?
O1 C5 C10 . . 114.5(4) ?
C4 C5 O1 . . 108.6(4) ?
C4 C5 C10 . . 136.9(4) ?
O6 C7 H7 . . 109.5 ?
O6 C7 C8 . . 110.2(4) ?
O6 C7 C9 . . 104.5(4) ?
C8 C7 H7 . . 109.5 ?
C8 C7 C9 . . 113.3(5) ?
C9 C7 H7 . . 109.5 ?
C7 C8 H8A . . 109.5 ?
C7 C8 H8B . . 109.5 ?
C7 C8 H8C . . 109.5 ?
H8A C8 H8B . . 109.5 ?
H8A C8 H8C . . 109.5 ?
H8B C8 H8C . . 109.5 ?
C7 C9 H9A . . 109.5 ?
C7 C9 H9B . . 109.5 ?
C7 C9 H9C . . 109.5 ?
H9A C9 H9B . . 109.5 ?
H9A C9 H9C . . 109.5 ?
H9B C9 H9C . . 109.5 ?
N11 C10 C5 . . 111.8(4) ?
N11 C10 H10A . . 109.3 ?
N11 C10 H10B . . 109.3 ?
C5 C10 H10A . . 109.3 ?
C5 C10 H10B . . 109.3 ?
H10A C10 H10B . . 107.9 ?
O12 C12 O13 . . 127.2(4) ?
O12 C12 N11 . . 122.1(4) ?
O13 C12 N11 . . 110.7(4) ?
O13 C14 C15 . . 101.9(4) ?
O13 C14 C16 . . 109.5(4) ?
O13 C14 C17 . . 108.6(4) ?
C15 C14 C17 . . 111.7(4) ?
C16 C14 C15 . . 112.0(4) ?
C16 C14 C17 . . 112.6(4) ?
C14 C15 H15A . . 109.5 ?
C14 C15 H15B . . 109.5 ?
C14 C15 H15C . . 109.5 ?
H15A C15 H15B . . 109.5 ?
H15A C15 H15C . . 109.5 ?
H15B C15 H15C . . 109.5 ?
C14 C16 H16A . . 109.5 ?
C14 C16 H16B . . 109.5 ?
C14 C16 H16C . . 109.5 ?
H16A C16 H16B . . 109.5 ?
H16A C16 H16C . . 109.5 ?
H16B C16 H16C . . 109.5 ?
C14 C17 H17A . . 109.5 ?
C14 C17 H17B . . 109.5 ?
C14 C17 H17C . . 109.5 ?
H17A C17 H17B . . 109.5 ?
H17A C17 H17C . . 109.5 ?
H17B C17 H17C . . 109.5 ?
C20 C19 S18 . . 119.8(3) ?
C24 C19 S18 . . 118.8(3) ?
C24 C19 C20 . . 121.4(4) ?
C19 C20 H20 . . 120.7 ?
C21 C20 C19 . . 118.7(4) ?
C21 C20 H20 . . 120.7 ?
C20 C21 H21 . . 120.0 ?
C22 C21 C20 . . 120.1(5) ?
C22 C21 H21 . . 120.0 ?
C21 C22 H22 . . 119.7 ?
C23 C22 C21 . . 120.7(5) ?
C23 C22 H22 . . 119.7 ?
C22 C23 H23 . . 120.1 ?
C22 C23 C24 . . 119.9(5) ?
C24 C23 H23 . . 120.1 ?
C19 C24 C23 . . 119.3(4) ?
C19 C24 H24 . . 120.4 ?
C23 C24 H24 . . 120.4 ?

loop_
_geom_bond_atom_site_label_1
_geom_bond_atom_site_label_2
_geom_bond_site_symmetry_2
_geom_bond_distance
_geom_bond_publ_flag
S18 O18 . 1.430(3) ?
S18 O19 . 1.433(3) ?
S18 N11 . 1.672(4) ?
S18 C19 . 1.753(4) ?
F4 C4 . 1.333(5) ?
O1 N2 . 1.425(5) ?
O1 C5 . 1.360(5) ?
O6 C3 . 1.325(5) ?
O6 C7 . 1.478(5) ?
O12 C12 . 1.201(6) ?
O13 C12 . 1.322(5) ?
O13 C14 . 1.492(5) ?
N2 C3 . 1.304(6) ?
N11 C10 . 1.471(6) ?
N11 C12 . 1.394(6) ?
C3 C4 . 1.429(6) ?
C4 C5 . 1.340(6) ?
C5 C10 . 1.497(6) ?
C7 H7 . 1.0000 ?
C7 C8 . 1.505(7) ?
C7 C9 . 1.509(7) ?
C8 H8A . 0.9800 ?
C8 H8B . 0.9800 ?
C8 H8C . 0.9800 ?
C9 H9A . 0.9800 ?
C9 H9B . 0.9800 ?
C9 H9C . 0.9800 ?
C10 H10A . 0.9900 ?
C10 H10B . 0.9900 ?
C14 C15 . 1.513(7) ?
C14 C16 . 1.509(7) ?
C14 C17 . 1.530(7) ?
C15 H15A . 0.9800 ?
C15 H15B . 0.9800 ?
C15 H15C . 0.9800 ?
C16 H16A . 0.9800 ?
C16 H16B . 0.9800 ?
C16 H16C . 0.9800 ?
C17 H17A . 0.9800 ?
C17 H17B . 0.9800 ?
C17 H17C . 0.9800 ?
C19 C20 . 1.386(6) ?
C19 C24 . 1.379(6) ?
C20 H20 . 0.9500 ?
C20 C21 . 1.384(7) ?
C21 H21 . 0.9500 ?
C21 C22 . 1.379(7) ?
C22 H22 . 0.9500 ?
C22 C23 . 1.378(7) ?
C23 H23 . 0.9500 ?
C23 C24 . 1.380(7) ?
C24 H24 . 0.9500 ?

loop_
_geom_hbond_atom_site_label_D
_geom_hbond_atom_site_label_H
_geom_hbond_atom_site_label_A
_geom_hbond_site_symmetry_A
_geom_hbond_distance_DH
_geom_hbond_distance_HA
_geom_hbond_distance_DA
_geom_hbond_angle_DHA
_geom_hbond_publ_flag
C10 H10A O19 2_565 0.99 2.47 3.121(6) 123 yes
C15 H15B O18 3 0.98 2.59 3.571(6) 176 yes
C22 H22 O12 3_455 0.95 2.51 3.335(6) 145 yes
C24 H24 O19 2_565 0.95 2.51 3.366(5) 150 yes

loop_
_geom_torsion_atom_site_label_1
_geom_torsion_atom_site_label_2
_geom_torsion_atom_site_label_3
_geom_torsion_atom_site_label_4
_geom_torsion_site_symmetry_1
_geom_torsion_site_symmetry_2
_geom_torsion_site_symmetry_3
_geom_torsion_site_symmetry_4
_geom_torsion
_geom_torsion_publ_flag
S18 N11 C10 C5 . . . . 85.5(4) ?
S18 N11 C12 O12 . . . . -173.8(4) ?
S18 N11 C12 O13 . . . . 7.9(5) ?
S18 C19 C20 C21 . . . . 177.4(4) ?
S18 C19 C24 C23 . . . . -177.9(4) ?
F4 C4 C5 O1 . . . . -177.5(4) ?
F4 C4 C5 C10 . . . . 1.9(9) ?
O1 N2 C3 O6 . . . . 179.8(4) ?
O1 N2 C3 C4 . . . . -0.7(5) ?
O1 C5 C10 N11 . . . . -176.3(4) ?
O6 C3 C4 F4 . . . . -2.1(7) ?
O6 C3 C4 C5 . . . . 179.4(4) ?
O18 S18 N11 C10 . . . . -3.4(4) ?
O18 S18 N11 C12 . . . . 175.4(3) ?
O18 S18 C19 C20 . . . . -134.2(4) ?
O18 S18 C19 C24 . . . . 43.3(4) ?
O19 S18 N11 C10 . . . . -131.4(3) ?
O19 S18 N11 C12 . . . . 47.4(4) ?
O19 S18 C19 C20 . . . . -2.6(4) ?
O19 S18 C19 C24 . . . . 175.0(4) ?
N2 O1 C5 C4 . . . . -1.4(5) ?
N2 O1 C5 C10 . . . . 179.0(4) ?
N2 C3 C4 F4 . . . . 178.4(4) ?
N2 C3 C4 C5 . . . . -0.1(5) ?
N11 S18 C19 C20 . . . . 115.2(4) ?
N11 S18 C19 C24 . . . . -67.2(4) ?
C3 O6 C7 C8 . . . . 75.5(5) ?
C3 O6 C7 C9 . . . . -162.4(4) ?
C3 C4 C5 O1 . . . . 0.9(5) ?
C3 C4 C5 C10 . . . . -179.7(5) ?
C4 C5 C10 N11 . . . . 4.3(8) ?
C5 O1 N2 C3 . . . . 1.3(5) ?
C7 O6 C3 N2 . . . . -5.4(6) ?
C7 O6 C3 C4 . . . . 175.2(4) ?
C10 N11 C12 O12 . . . . 5.0(6) ?
C10 N11 C12 O13 . . . . -173.3(4) ?
C12 O13 C14 C15 . . . . 178.6(4) ?
C12 O13 C14 C16 . . . . -62.7(5) ?
C12 O13 C14 C17 . . . . 60.6(5) ?
C12 N11 C10 C5 . . . . -93.4(4) ?
C14 O13 C12 O12 . . . . 5.0(7) ?
C14 O13 C12 N11 . . . . -176.7(4) ?
C19 S18 N11 C10 . . . . 111.2(3) ?
C19 S18 N11 C12 . . . . -70.0(4) ?
C19 C20 C21 C22 . . . . 0.7(7) ?
C20 C19 C24 C23 . . . . -0.4(7) ?
C20 C21 C22 C23 . . . . -0.8(8) ?
C21 C22 C23 C24 . . . . 0.3(8) ?
C22 C23 C24 C19 . . . . 0.3(7) ?
C24 C19 C20 C21 . . . . -0.1(7) ?
